data_1541205
loop_
_publ_author_name
'Marking, G.A.'
'Franzen, H.F.'

_publ_section_title
;
 Zr Nb P and Hf Nb P, new phases with the Co2 Si structure
;
_journal_name_full 'Journal of Alloys Compd.'
_journal_page_first L17
_journal_page_last L20
_journal_volume 204
_journal_year 1994
_chemical_formula_sum 'Nb P Zr'
_chemical_name_systematic 'Nb Zr P'
_space_group_IT_number 62
_symmetry_space_group_name_Hall '-P 2ac 2n'
_symmetry_space_group_name_H-M 'P n m a'
_cell_angle_alpha 90
_cell_angle_beta 90
_cell_angle_gamma 90
_cell_formula_units_Z 4
_cell_length_a 6.8861
_cell_length_b 3.5706
_cell_length_c 8.337
_cell_volume 204.986
_citation_journal_id_ASTM JALCEU
_cod_data_source_file Marking_JALCEU_1994_945.cif
_cod_data_source_block Nb1P1Zr1
_cod_original_cell_volume 204.9861
_cod_original_formula_sum 'Nb1 P1 Zr1'
_cod_database_code 1541205

loop_
_symmetry_equiv_pos_as_xyz
x,y,z
-x+1/2,-y,z+1/2
x+1/2,-y+1/2,-z+1/2
-x,y+1/2,-z
-x,-y,-z
x-1/2,y,-z-1/2
-x-1/2,y-1/2,z-1/2
x,-y-1/2,z

loop_
_atom_site_label
_atom_site_type_symbol
_atom_site_fract_x
_atom_site_fract_y
_atom_site_fract_z
_atom_site_occupancy
_atom_site_U_iso_or_equiv
P1 P 0.2622 0.25 0.6426 1 0.0
Nb1 Nb 0.13994 0.25 0.93965 1 0.0
Zr1 Zr 0.0332 0.25 0.33141 1 0.0
